data_1542401
loop_
_publ_author_name
'Lichtscheidl, Alejandro'
'Pagano, Justin'
'Scott, Brian'
'Nelson, Andrew'
'Kiplinger, Jaqueline'

_publ_section_title
;
 Expanding the Chemistry of Actinide Metallocene Bromides. Synthesis,
 Properties and Molecular Structures of the Tetravalent and Trivalent
 Uranium Bromide Complexes: (C5Me4R)2UBr2, (C5Me4R)2U(O-2,6-iPr2C6H3)(Br),
 and [K(THF)][(C5Me4R)2UBr2] (R = Me, Et)
;
_journal_issue 1
_journal_name_full Inorganics
_journal_page_first 1
_journal_paper_doi 10.3390/inorganics4010001
_journal_volume 4
_journal_year 2016
_chemical_formula_sum 'C22 H34 Br2 U'
_chemical_formula_weight 696.34
_chemical_name_systematic
; 
 ? 
;
_space_group_IT_number 11
_symmetry_cell_setting monoclinic
_symmetry_space_group_name_Hall '-P 2yb'
_symmetry_space_group_name_H-M 'P 1 21/m 1'
_atom_sites_solution_hydrogens geom
_atom_sites_solution_primary direct
_atom_sites_solution_secondary difmap
_audit_creation_method SHELXL-97
_cell_angle_alpha 90.00
_cell_angle_beta 118.833(1)
_cell_angle_gamma 90.00
_cell_formula_units_Z 2
_cell_length_a 8.2013(7)
_cell_length_b 18.6785(17)
_cell_length_c 8.4618(8)
_cell_measurement_reflns_used 9875
_cell_measurement_temperature 100(1)
_cell_measurement_theta_max 35.11
_cell_measurement_theta_min 2.75
_cell_volume 1135.55(18)
_computing_cell_refinement 'APEX2 V.2014.7-1 (Bruker AXS, 2014)'
_computing_data_collection 'APEX2 V.2014.7-1 (Bruker AXS, 2014)'
_computing_data_reduction 'SAINT, v. 8.34A (Bruker AXS, 2013)'
_computing_molecular_graphics 'SHELXTL, v. 6.14, (Bruker AXS, 2000)'
_computing_publication_material 'SHELXTL, v. 6.14, (Bruker AXS, 2000)'
_computing_structure_refinement 'SHELXL-97 (Sheldrick, 1997)'
_computing_structure_solution 'SHELXS-97 (Sheldrick, 1990)'
_diffrn_ambient_temperature 100(1)
_diffrn_measured_fraction_theta_full 1.000
_diffrn_measured_fraction_theta_max 0.949
_diffrn_measurement_device_type 'Bruker D8 Quest with CMOS detector'
_diffrn_measurement_method '\w scans'
_diffrn_radiation_monochromator 'Bruker Triumph curved graphite'
_diffrn_radiation_source 'fine-focus sealed tube'
_diffrn_radiation_type MoK\a
_diffrn_radiation_wavelength 0.71073
_diffrn_reflns_av_R_equivalents 0.0362
_diffrn_reflns_av_sigmaI/netI 0.0271
_diffrn_reflns_limit_h_max 13
_diffrn_reflns_limit_h_min -13
_diffrn_reflns_limit_k_max 30
_diffrn_reflns_limit_k_min -29
_diffrn_reflns_limit_l_max 13
_diffrn_reflns_limit_l_min -13
_diffrn_reflns_number 25438
_diffrn_reflns_theta_full 25.00
_diffrn_reflns_theta_max 35.29
_diffrn_reflns_theta_min 2.75
_diffrn_standards_decay_% 0
_diffrn_standards_interval_count 0
_diffrn_standards_interval_time 0
_diffrn_standards_number 0
_exptl_absorpt_coefficient_mu 10.669
_exptl_absorpt_correction_T_max 0.5670
_exptl_absorpt_correction_T_min 0.1000
_exptl_absorpt_correction_type multi-scan
_exptl_absorpt_process_details 'SADABS v. 2014/3 (Bruker AXS, 2013)'
_exptl_crystal_colour red
_exptl_crystal_density_diffrn 2.037
_exptl_crystal_density_method 'not measured'
_exptl_crystal_description plate
_exptl_crystal_F_000 656
_exptl_crystal_size_max 0.40
_exptl_crystal_size_mid 0.30
_exptl_crystal_size_min 0.06
_refine_diff_density_max 1.843
_refine_diff_density_min -3.927
_refine_diff_density_rms 0.358
_refine_ls_extinction_method none
_refine_ls_goodness_of_fit_ref 1.361
_refine_ls_hydrogen_treatment mixed
_refine_ls_matrix_type full
_refine_ls_number_parameters 123
_refine_ls_number_reflns 4967
_refine_ls_number_restraints 0
_refine_ls_restrained_S_all 1.361
_refine_ls_R_factor_all 0.0290
_refine_ls_R_factor_gt 0.0252
_refine_ls_shift/su_max 0.001
_refine_ls_shift/su_mean 0.000
_refine_ls_structure_factor_coef Fsqd
_refine_ls_weighting_details 'calc w=1/[\s^2^(Fo^2^)+(0.0383P)^2^+0.0000P] where P=(Fo^2^+2Fc^2^)/3'
_refine_ls_weighting_scheme calc
_refine_ls_wR_factor_gt 0.0663
_refine_ls_wR_factor_ref 0.0741
_reflns_number_gt 4696
_reflns_number_total 4967
_reflns_threshold_expression >2sigma(I)
_cod_data_source_file dq0103.cif
_cod_data_source_block dq0103
_cod_original_sg_symbol_H-M 'P 21/m'
_cod_database_code 1542401

loop_
_symmetry_equiv_pos_as_xyz
'x, y, z'
'-x, y+1/2, -z'
'-x, -y, -z'
'x, -y-1/2, z'

loop_
_atom_site_label
_atom_site_type_symbol
_atom_site_fract_x
_atom_site_fract_y
_atom_site_fract_z
_atom_site_U_iso_or_equiv
_atom_site_adp_type
_atom_site_occupancy
_atom_site_symmetry_multiplicity
_atom_site_calc_flag
_atom_site_refinement_flags
U1 U 0.372792(15) 0.2500 0.174103(14) 0.00698(4) Uani 1 2 d S
Br1 Br 0.28818(5) 0.2500 0.45282(5) 0.01375(7) Uani 1 2 d S
Br2 Br 0.00935(5) 0.2500 -0.10169(5) 0.01216(7) Uani 1 2 d S
C1 C 0.3586(3) 0.12102(13) 0.0184(3) 0.0104(4) Uani 1 1 d .
C2 C 0.3394(4) 0.10516(14) 0.1737(3) 0.0113(4) Uani 1 1 d .
C3 C 0.5132(3) 0.12017(13) 0.3289(3) 0.0110(4) Uani 1 1 d .
C4 C 0.6376(3) 0.14576(13) 0.2700(3) 0.0105(4) Uani 1 1 d .
C5 C 0.5426(3) 0.14608(13) 0.0784(3) 0.0105(4) Uani 1 1 d .
C6 C 0.1698(4) 0.07409(16) 0.1728(4) 0.0199(5) Uani 1 1 d .
H6A H 0.0576 0.0934 0.0703 0.030 Uiso 1 1 calc R
H6B H 0.1702 0.0867 0.2854 0.030 Uiso 1 1 calc R
H6C H 0.1712 0.0219 0.1623 0.030 Uiso 1 1 calc R
C7 C 0.5685(5) 0.10287(17) 0.5228(4) 0.0209(6) Uani 1 1 d .
H7A H 0.6380 0.0577 0.5571 0.031 Uiso 1 1 calc R
H7B H 0.4565 0.0983 0.5357 0.031 Uiso 1 1 calc R
H7C H 0.6470 0.1414 0.6012 0.031 Uiso 1 1 calc R
C8 C 0.8428(4) 0.15899(16) 0.3921(4) 0.0183(5) Uani 1 1 d .
H8A H 0.8597 0.1885 0.4947 0.028 Uiso 1 1 calc R
H8B H 0.8948 0.1839 0.3246 0.028 Uiso 1 1 calc R
H8C H 0.9069 0.1131 0.4362 0.028 Uiso 1 1 calc R
C9 C 0.6287(4) 0.15882(16) -0.0414(4) 0.0178(5) Uani 1 1 d .
H9A H 0.7425 0.1872 0.0239 0.027 Uiso 1 1 calc R
H9B H 0.5403 0.1848 -0.1498 0.027 Uiso 1 1 calc R
H9C H 0.6591 0.1127 -0.0763 0.027 Uiso 1 1 calc R
C10 C 0.2194(4) 0.10370(15) -0.1759(4) 0.0180(5) Uani 1 1 d .
H10A H 0.2303 0.1395 -0.2566 0.022 Uiso 1 1 calc R
H10B H 0.0916 0.1066 -0.1922 0.022 Uiso 1 1 calc R
C11 C 0.2529(5) 0.02862(17) -0.2275(4) 0.0254(7) Uani 1 1 d .
H11A H 0.3829 0.0243 -0.2004 0.038 Uiso 1 1 calc R
H11B H 0.1707 0.0208 -0.3567 0.038 Uiso 1 1 calc R
H11C H 0.2265 -0.0072 -0.1583 0.038 Uiso 1 1 calc R

loop_
_atom_site_aniso_label
_atom_site_aniso_U_11
_atom_site_aniso_U_22
_atom_site_aniso_U_33
_atom_site_aniso_U_23
_atom_site_aniso_U_13
_atom_site_aniso_U_12
U1 0.00696(6) 0.00597(6) 0.00752(6) 0.000 0.00310(4) 0.000
Br1 0.01601(16) 0.01504(17) 0.01375(15) 0.000 0.01000(13) 0.000
Br2 0.00810(14) 0.01163(15) 0.01357(14) 0.000 0.00269(11) 0.000
C1 0.0102(10) 0.0085(10) 0.0085(9) -0.0006(7) 0.0014(8) 0.0006(8)
C2 0.0116(10) 0.0074(10) 0.0141(10) 0.0003(7) 0.0056(8) -0.0005(8)
C3 0.0137(10) 0.0085(10) 0.0095(9) 0.0016(7) 0.0044(8) 0.0023(8)
C4 0.0101(10) 0.0086(10) 0.0096(9) -0.0017(7) 0.0022(8) 0.0007(8)
C5 0.0120(10) 0.0095(10) 0.0098(9) 0.0006(7) 0.0051(8) 0.0021(8)
C6 0.0177(13) 0.0127(12) 0.0313(15) 0.0021(10) 0.0134(12) -0.0031(9)
C7 0.0314(16) 0.0187(13) 0.0125(11) 0.0054(9) 0.0107(11) 0.0070(11)
C8 0.0087(10) 0.0149(12) 0.0226(12) -0.0036(10) 0.0005(9) 0.0023(9)
C9 0.0248(14) 0.0168(12) 0.0198(12) 0.0035(10) 0.0170(11) 0.0048(10)
C10 0.0188(12) 0.0123(12) 0.0117(10) -0.0039(8) -0.0015(9) 0.0033(9)
C11 0.0305(16) 0.0170(14) 0.0154(12) -0.0065(10) 0.0004(11) 0.0049(12)

loop_
_atom_type_symbol
_atom_type_description
_atom_type_scat_dispersion_real
_atom_type_scat_dispersion_imag
_atom_type_scat_source
C C 0.0033 0.0016 'International Tables Vol C Tables 4.2.6.8 and 6.1.1.4'
H H 0.0000 0.0000 'International Tables Vol C Tables 4.2.6.8 and 6.1.1.4'
Br Br -0.2901 2.4595 'International Tables Vol C Tables 4.2.6.8 and 6.1.1.4'
U U -9.6767 9.6646 'International Tables Vol C Tables 4.2.6.8 and 6.1.1.4'

loop_
_geom_angle_atom_site_label_1
_geom_angle_atom_site_label_2
_geom_angle_atom_site_label_3
_geom_angle
_geom_angle_site_symmetry_1
_geom_angle_site_symmetry_3
C2 U1 C2 168.50(11) 4_565 .
C2 U1 C1 30.43(7) 4_565 4_565
C2 U1 C1 154.08(7) . 4_565
C2 U1 C1 154.08(7) 4_565 .
C2 U1 C1 30.43(7) . .
C1 U1 C1 124.57(10) 4_565 .
C2 U1 C5 50.03(8) 4_565 4_565
C2 U1 C5 140.59(8) . 4_565
C1 U1 C5 30.20(7) 4_565 4_565
C1 U1 C5 113.25(7) . 4_565
C2 U1 C5 140.59(8) 4_565 .
C2 U1 C5 50.03(8) . .
C1 U1 C5 113.25(7) 4_565 .
C1 U1 C5 30.20(7) . .
C5 U1 C5 90.65(11) 4_565 .
C2 U1 C4 49.95(8) 4_565 4_565
C2 U1 C4 140.76(7) . 4_565
C1 U1 C4 49.85(7) 4_565 4_565
C1 U1 C4 128.09(8) . 4_565
C5 U1 C4 30.14(7) 4_565 4_565
C5 U1 C4 98.54(8) . 4_565
C2 U1 C4 140.76(7) 4_565 .
C2 U1 C4 49.95(8) . .
C1 U1 C4 128.09(8) 4_565 .
C1 U1 C4 49.85(7) . .
C5 U1 C4 98.54(8) 4_565 .
C5 U1 C4 30.14(7) . .
C4 U1 C4 90.89(10) 4_565 .
C2 U1 C3 154.49(7) 4_565 .
C2 U1 C3 30.30(7) . .
C1 U1 C3 158.04(8) 4_565 .
C1 U1 C3 49.93(7) . .
C5 U1 C3 128.02(8) 4_565 .
C5 U1 C3 49.75(7) . .
C4 U1 C3 113.53(7) 4_565 .
C4 U1 C3 30.07(8) . .
C2 U1 C3 30.30(7) 4_565 4_565
C2 U1 C3 154.49(7) . 4_565
C1 U1 C3 49.93(7) 4_565 4_565
C1 U1 C3 158.04(8) . 4_565
C5 U1 C3 49.75(7) 4_565 4_565
C5 U1 C3 128.02(8) . 4_565
C4 U1 C3 30.06(8) 4_565 4_565
C4 U1 C3 113.53(7) . 4_565
C3 U1 C3 125.11(10) . 4_565
C2 U1 Br2 86.09(5) 4_565 .
C2 U1 Br2 86.09(5) . .
C1 U1 Br2 79.28(5) 4_565 .
C1 U1 Br2 79.28(5) . .
C5 U1 Br2 104.28(5) 4_565 .
C5 U1 Br2 104.28(5) . .
C4 U1 Br2 129.09(5) 4_565 .
C4 U1 Br2 129.09(5) . .
C3 U1 Br2 116.02(5) . .
C3 U1 Br2 116.02(5) 4_565 .
C2 U1 Br1 86.24(5) 4_565 .
C2 U1 Br1 86.24(5) . .
C1 U1 Br1 116.36(5) 4_565 .
C1 U1 Br1 116.35(5) . .
C5 U1 Br1 128.89(5) 4_565 .
C5 U1 Br1 128.89(5) . .
C4 U1 Br1 103.74(5) 4_565 .
C4 U1 Br1 103.74(5) . .
C3 U1 Br1 79.16(5) . .
C3 U1 Br1 79.16(5) 4_565 .
Br2 U1 Br1 96.224(14) . .
C5 C1 C2 108.0(2) . .
C5 C1 C10 125.0(2) . .
C2 C1 C10 126.4(2) . .
C5 C1 U1 75.22(14) . .
C2 C1 U1 74.69(14) . .
C10 C1 U1 123.20(16) . .
C3 C2 C1 107.6(2) . .
C3 C2 C6 126.3(2) . .
C1 C2 C6 126.0(2) . .
C3 C2 U1 75.38(14) . .
C1 C2 U1 74.88(14) . .
C6 C2 U1 118.45(18) . .
C4 C3 C2 108.2(2) . .
C4 C3 C7 124.3(2) . .
C2 C3 C7 127.0(2) . .
C4 C3 U1 74.95(14) . .
C2 C3 U1 74.32(14) . .
C7 C3 U1 123.14(17) . .
C3 C4 C5 108.1(2) . .
C3 C4 C8 124.6(2) . .
C5 C4 C8 126.6(2) . .
C3 C4 U1 74.98(14) . .
C5 C4 U1 74.82(14) . .
C8 C4 U1 123.37(16) . .
C1 C5 C4 108.1(2) . .
C1 C5 C9 124.9(2) . .
C4 C5 C9 126.3(2) . .
C1 C5 U1 74.59(14) . .
C4 C5 U1 75.04(14) . .
C9 C5 U1 123.96(17) . .
C2 C6 H6A 109.5 . .
C2 C6 H6B 109.5 . .
H6A C6 H6B 109.5 . .
C2 C6 H6C 109.5 . .
H6A C6 H6C 109.5 . .
H6B C6 H6C 109.5 . .
C3 C7 H7A 109.5 . .
C3 C7 H7B 109.5 . .
H7A C7 H7B 109.5 . .
C3 C7 H7C 109.5 . .
H7A C7 H7C 109.5 . .
H7B C7 H7C 109.5 . .
C4 C8 H8A 109.5 . .
C4 C8 H8B 109.5 . .
H8A C8 H8B 109.5 . .
C4 C8 H8C 109.5 . .
H8A C8 H8C 109.5 . .
H8B C8 H8C 109.5 . .
C5 C9 H9A 109.5 . .
C5 C9 H9B 109.5 . .
H9A C9 H9B 109.5 . .
C5 C9 H9C 109.5 . .
H9A C9 H9C 109.5 . .
H9B C9 H9C 109.5 . .
C1 C10 C11 111.0(2) . .
C1 C10 H10A 109.4 . .
C11 C10 H10A 109.4 . .
C1 C10 H10B 109.4 . .
C11 C10 H10B 109.4 . .
H10A C10 H10B 108.0 . .
C10 C11 H11A 109.5 . .
C10 C11 H11B 109.5 . .
H11A C11 H11B 109.5 . .
C10 C11 H11C 109.5 . .
H11A C11 H11C 109.5 . .
H11B C11 H11C 109.5 . .

loop_
_geom_bond_atom_site_label_1
_geom_bond_atom_site_label_2
_geom_bond_distance
_geom_bond_site_symmetry_2
U1 C2 2.719(3) 4_565
U1 C2 2.719(3) .
U1 C1 2.721(2) 4_565
U1 C1 2.721(2) .
U1 C5 2.730(2) 4_565
U1 C5 2.730(2) .
U1 C4 2.732(2) 4_565
U1 C4 2.732(2) .
U1 C3 2.733(2) .
U1 C3 2.733(2) 4_565
U1 Br2 2.7607(4) .
U1 Br1 2.7609(4) .
C1 C5 1.420(3) .
C1 C2 1.428(3) .
C1 C10 1.517(3) .
C2 C3 1.425(3) .
C2 C6 1.504(4) .
C3 C4 1.417(4) .
C3 C7 1.511(4) .
C4 C5 1.420(3) .
C4 C8 1.511(3) .
C5 C9 1.508(4) .
C6 H6A 0.9800 .
C6 H6B 0.9800 .
C6 H6C 0.9800 .
C7 H7A 0.9800 .
C7 H7B 0.9800 .
C7 H7C 0.9800 .
C8 H8A 0.9800 .
C8 H8B 0.9800 .
C8 H8C 0.9800 .
C9 H9A 0.9800 .
C9 H9B 0.9800 .
C9 H9C 0.9800 .
C10 C11 1.533(4) .
C10 H10A 0.9900 .
C10 H10B 0.9900 .
C11 H11A 0.9800 .
C11 H11B 0.9800 .
C11 H11C 0.9800 .
